data_2233739
loop_
_publ_author_name
'Suchetan, P. A.'
'Foro, Sabine'
'Gowda, B. Thimme'

_publ_section_title
;
 <i>N</i>-(4-Methylbenzoyl)-2-nitrobenzenesulfonamide
;
_journal_coeditor_code BT5801
_journal_issue 3
_journal_name_full 'Acta Crystallographica Section E'
_journal_page_first o572
_journal_paper_doi 10.1107/S1600536812003522
_journal_volume 68
_journal_year 2012
_chemical_formula_iupac 'C14 H12 N2 O5 S'
_chemical_formula_moiety 'C14 H12 N2 O5 S'
_chemical_formula_sum 'C14 H12 N2 O5 S'
_chemical_formula_weight 320.32
_chemical_name_systematic
;
<i>N</i>-(4-Methylbenzoyl)-2-nitrobenzenesulfonamide
;
_space_group_IT_number 2
_symmetry_cell_setting triclinic
_symmetry_space_group_name_Hall '-P 1'
_symmetry_space_group_name_H-M 'P -1'
_atom_sites_solution_hydrogens geom
_atom_sites_solution_primary direct
_atom_sites_solution_secondary difmap
_audit_creation_method SHELXL-97
_cell_angle_alpha 114.51(2)
_cell_angle_beta 102.99(2)
_cell_angle_gamma 91.160(10)
_cell_formula_units_Z 4
_cell_length_a 10.8600(10)
_cell_length_b 11.716(2)
_cell_length_c 12.841(2)
_cell_measurement_reflns_used 3497
_cell_measurement_temperature 293(2)
_cell_measurement_theta_max 27.70
_cell_measurement_theta_min 2.55
_cell_volume 1436.6(5)
_computing_cell_refinement
;
CrysAlis RED (Oxford Diffraction, 2009)
;
_computing_data_collection
;
CrysAlis CCD (Oxford Diffraction, 2009)
;
_computing_data_reduction
;
CrysAlis RED (Oxford Diffraction, 2009)
;
_computing_molecular_graphics 'PLATON (Spek, 2009)'
_computing_publication_material 'SHELXL97 (Sheldrick, 2008)'
_computing_structure_refinement 'SHELXL97 (Sheldrick, 2008)'
_computing_structure_solution 'SHELXS97 (Sheldrick, 2008)'
_diffrn_ambient_temperature 293(2)
_diffrn_measured_fraction_theta_full 0.983
_diffrn_measured_fraction_theta_max 0.983
_diffrn_measurement_device_type
;
Oxford Diffraction Xcalibur diffractometer
with a Sapphire CCD detector
;
_diffrn_measurement_method
;
Rotation method data acquisition using \w
;
_diffrn_radiation_monochromator graphite
_diffrn_radiation_source 'fine-focus sealed tube'
_diffrn_radiation_type MoK\a
_diffrn_radiation_wavelength 0.71073
_diffrn_reflns_av_R_equivalents 0.0161
_diffrn_reflns_av_sigmaI/netI 0.0277
_diffrn_reflns_limit_h_max 13
_diffrn_reflns_limit_h_min -13
_diffrn_reflns_limit_k_max 14
_diffrn_reflns_limit_k_min -12
_diffrn_reflns_limit_l_max 16
_diffrn_reflns_limit_l_min -14
_diffrn_reflns_number 8993
_diffrn_reflns_theta_full 26.37
_diffrn_reflns_theta_max 26.37
_diffrn_reflns_theta_min 2.55
_diffrn_standards_decay_% 0
_diffrn_standards_number 0
_exptl_absorpt_coefficient_mu 0.251
_exptl_absorpt_correction_T_max 0.9422
_exptl_absorpt_correction_T_min 0.8975
_exptl_absorpt_correction_type multi-scan
_exptl_absorpt_process_details
;
(CrysAlis RED; Oxford Diffraction, 2009)
;
_exptl_crystal_colour colourless
_exptl_crystal_density_diffrn 1.481
_exptl_crystal_density_method 'not measured'
_exptl_crystal_description prism
_exptl_crystal_F_000 664
_exptl_crystal_size_max 0.44
_exptl_crystal_size_mid 0.44
_exptl_crystal_size_min 0.24
_refine_diff_density_max 0.294
_refine_diff_density_min -0.305
_refine_ls_extinction_method none
_refine_ls_goodness_of_fit_ref 1.060
_refine_ls_hydrogen_treatment mixed
_refine_ls_matrix_type full
_refine_ls_number_parameters 405
_refine_ls_number_reflns 5772
_refine_ls_number_restraints 2
_refine_ls_restrained_S_all 1.060
_refine_ls_R_factor_all 0.0798
_refine_ls_R_factor_gt 0.0492
_refine_ls_shift/su_max 0.018
_refine_ls_shift/su_mean 0.000
_refine_ls_structure_factor_coef Fsqd
_refine_ls_weighting_details 'calc w=1/[\s^2^(Fo^2^)+(0.0321P)^2^+1.1761P] where P=(Fo^2^+2Fc^2^)/3'
_refine_ls_weighting_scheme calc
_refine_ls_wR_factor_gt 0.1008
_refine_ls_wR_factor_ref 0.1161
_reflns_number_gt 4069
_reflns_number_total 5772
_reflns_threshold_expression I>2\s(I)
_cod_data_source_file bt5801.cif
_cod_data_source_block I
_cod_original_cell_volume 1436.6(4)
_cod_database_code 2233739
_cod_database_fobs_code 2233739

loop_
_symmetry_equiv_pos_as_xyz
'x, y, z'
'-x, -y, -z'

loop_
_atom_site_type_symbol
_atom_site_label
_atom_site_fract_x
_atom_site_fract_y
_atom_site_fract_z
_atom_site_U_iso_or_equiv
_atom_site_adp_type
_atom_site_calc_flag
_atom_site_refinement_flags
_atom_site_occupancy
_atom_site_symmetry_multiplicity
C C1 -0.0965(2) 0.5718(2) 0.3025(2) 0.0424(6) Uani d . 1 1
C C2 -0.1921(3) 0.5564(2) 0.2042(3) 0.0485(6) Uani d . 1 1
C C3 -0.3051(3) 0.6057(3) 0.2163(3) 0.0642(9) Uani d . 1 1
H H3 -0.3696 0.5933 0.1498 0.077 Uiso calc R 1 1
C C4 -0.3212(3) 0.6736(3) 0.3285(4) 0.0713(10) Uani d . 1 1
H H4 -0.3959 0.7095 0.3375 0.086 Uiso calc R 1 1
C C5 -0.2284(3) 0.6885(3) 0.4263(3) 0.0661(9) Uani d . 1 1
H H5 -0.2405 0.7333 0.5015 0.079 Uiso calc R 1 1
C C6 -0.1166(3) 0.6369(3) 0.4134(3) 0.0505(7) Uani d . 1 1
H H6 -0.0541 0.6462 0.4802 0.061 Uiso calc R 1 1
C C7 0.1874(2) 0.7296(3) 0.3702(2) 0.0467(6) Uani d . 1 1
C C8 0.2763(2) 0.8070(2) 0.3448(2) 0.0428(6) Uani d . 1 1
C C9 0.2955(3) 0.9366(3) 0.4126(3) 0.0587(8) Uani d . 1 1
H H9 0.2529 0.9730 0.4714 0.070 Uiso calc R 1 1
C C10 0.3781(3) 1.0120(3) 0.3926(3) 0.0659(9) Uani d . 1 1
H H10 0.3898 1.0990 0.4384 0.079 Uiso calc R 1 1
C C11 0.4436(3) 0.9617(3) 0.3068(3) 0.0545(7) Uani d . 1 1
C C12 0.4233(3) 0.8330(3) 0.2396(3) 0.0525(7) Uani d . 1 1
H H12 0.4656 0.7971 0.1805 0.063 Uiso calc R 1 1
C C13 0.3409(3) 0.7557(3) 0.2582(2) 0.0473(6) Uani d . 1 1
H H13 0.3292 0.6688 0.2121 0.057 Uiso calc R 1 1
C C14 0.5351(3) 1.0447(3) 0.2876(3) 0.0790(10) Uani d . 1 1
H H14A 0.6115 1.0720 0.3509 0.095 Uiso calc R 1 1
H H14B 0.4966 1.1172 0.2861 0.095 Uiso calc R 1 1
H H14C 0.5556 0.9979 0.2136 0.095 Uiso calc R 1 1
N N1 0.1440(2) 0.6072(2) 0.2821(2) 0.0488(5) Uani d D 1 1
H H1N 0.157(3) 0.583(3) 0.2132(13) 0.059 Uiso d D 1 1
N N2 -0.1779(3) 0.4904(3) 0.0836(3) 0.0704(8) Uani d . 1 1
O O1 0.09629(18) 0.4991(2) 0.40379(19) 0.0633(6) Uani d . 1 1
O O2 0.02871(19) 0.39485(17) 0.18596(19) 0.0601(5) Uani d . 1 1
O O3 0.1506(2) 0.7687(2) 0.45992(18) 0.0659(6) Uani d . 1 1
O O4 -0.0976(3) 0.5353(3) 0.0563(2) 0.0944(8) Uani d . 1 1
O O5 -0.2522(4) 0.3971(3) 0.0170(2) 0.1311(13) Uani d . 1 1
S S1 0.04803(6) 0.50626(6) 0.29466(7) 0.04812(18) Uani d . 1 1
C C15 0.4933(2) 0.2942(2) 0.1683(2) 0.0380(5) Uani d . 1 1
C C16 0.5306(2) 0.3732(2) 0.2893(2) 0.0414(6) Uani d . 1 1
C C17 0.6504(2) 0.3816(3) 0.3571(2) 0.0468(6) Uani d . 1 1
H H17 0.6740 0.4362 0.4374 0.056 Uiso calc R 1 1
C C18 0.7355(3) 0.3071(3) 0.3037(3) 0.0503(7) Uani d . 1 1
H H18 0.8171 0.3115 0.3485 0.060 Uiso calc R 1 1
C C19 0.7009(3) 0.2267(3) 0.1852(3) 0.0507(7) Uani d . 1 1
H H19 0.7585 0.1757 0.1506 0.061 Uiso calc R 1 1
C C20 0.5805(3) 0.2213(2) 0.1172(2) 0.0477(6) Uani d . 1 1
H H20 0.5583 0.1683 0.0365 0.057 Uiso calc R 1 1
C C21 0.2377(3) 0.0971(2) 0.0854(2) 0.0479(6) Uani d . 1 1
C C22 0.1465(2) 0.0519(2) 0.1349(2) 0.0457(6) Uani d . 1 1
C C23 0.1197(3) -0.0777(3) 0.0968(3) 0.0570(7) Uani d . 1 1
H H23 0.1556 -0.1334 0.0392 0.068 Uiso calc R 1 1
C C24 0.0401(3) -0.1238(3) 0.1443(3) 0.0623(8) Uani d . 1 1
H H24 0.0222 -0.2108 0.1168 0.075 Uiso calc R 1 1
C C25 -0.0139(3) -0.0445(3) 0.2314(3) 0.0572(7) Uani d . 1 1
C C26 0.0137(3) 0.0836(3) 0.2686(3) 0.0613(8) Uani d . 1 1
H H26 -0.0217 0.1391 0.3268 0.074 Uiso calc R 1 1
C C27 0.0925(3) 0.1320(3) 0.2217(3) 0.0560(7) Uani d . 1 1
H H27 0.1093 0.2191 0.2487 0.067 Uiso calc R 1 1
C C28 -0.0969(3) -0.0950(3) 0.2860(4) 0.0813(10) Uani d . 1 1
H H28A -0.0514 -0.1478 0.3175 0.098 Uiso calc R 1 1
H H28B -0.1728 -0.1437 0.2267 0.098 Uiso calc R 1 1
H H28C -0.1197 -0.0257 0.3486 0.098 Uiso calc R 1 1
N N3 0.2353(2) 0.2211(2) 0.0981(2) 0.0467(5) Uani d D 1 1
H H3N 0.185(2) 0.269(2) 0.133(2) 0.056 Uiso d D 1 1
N N4 0.4405(2) 0.4484(2) 0.3514(2) 0.0524(6) Uani d . 1 1
O O6 0.3190(2) 0.42572(18) 0.11978(19) 0.0637(6) Uani d . 1 1
O O7 0.3564(2) 0.2349(2) -0.04299(17) 0.0708(6) Uani d . 1 1
O O8 0.3129(2) 0.03374(18) 0.0378(2) 0.0677(6) Uani d . 1 1
O O9 0.3422(2) 0.3918(2) 0.34577(19) 0.0780(7) Uani d . 1 1
O O10 0.4714(2) 0.5617(2) 0.4097(2) 0.0713(6) Uani d . 1 1
S S2 0.34704(7) 0.29805(7) 0.07566(6) 0.04910(19) Uani d . 1 1

loop_
_atom_site_aniso_label
_atom_site_aniso_U_11
_atom_site_aniso_U_22
_atom_site_aniso_U_33
_atom_site_aniso_U_12
_atom_site_aniso_U_13
_atom_site_aniso_U_23
C1 0.0391(14) 0.0388(13) 0.0565(16) 0.0053(11) 0.0140(12) 0.0266(12)
C2 0.0499(16) 0.0463(15) 0.0566(17) 0.0015(12) 0.0095(13) 0.0316(14)
C3 0.0475(17) 0.076(2) 0.083(2) 0.0057(15) 0.0037(16) 0.055(2)
C4 0.0478(18) 0.091(2) 0.103(3) 0.0269(17) 0.0312(19) 0.062(2)
C5 0.060(2) 0.075(2) 0.078(2) 0.0204(17) 0.0329(18) 0.0380(19)
C6 0.0441(15) 0.0573(17) 0.0577(18) 0.0087(13) 0.0150(13) 0.0309(14)
C7 0.0390(14) 0.0520(16) 0.0475(16) 0.0079(12) 0.0113(12) 0.0198(13)
C8 0.0377(13) 0.0456(15) 0.0452(15) 0.0063(11) 0.0072(11) 0.0214(12)
C9 0.0572(18) 0.0503(17) 0.0599(19) 0.0060(14) 0.0195(15) 0.0132(14)
C10 0.068(2) 0.0407(16) 0.081(2) 0.0025(15) 0.0139(18) 0.0211(16)
C11 0.0503(16) 0.0547(17) 0.0661(19) 0.0029(13) 0.0075(14) 0.0373(15)
C12 0.0562(17) 0.0580(17) 0.0555(17) 0.0113(14) 0.0205(14) 0.0329(15)
C13 0.0536(16) 0.0420(14) 0.0487(16) 0.0073(12) 0.0136(13) 0.0216(12)
C14 0.079(2) 0.073(2) 0.100(3) -0.0053(19) 0.018(2) 0.054(2)
N1 0.0477(13) 0.0477(13) 0.0526(14) 0.0023(10) 0.0190(11) 0.0202(12)
N2 0.084(2) 0.0717(19) 0.0577(18) 0.0124(16) 0.0071(16) 0.0360(16)
O1 0.0498(12) 0.0827(15) 0.0815(15) 0.0207(11) 0.0173(11) 0.0576(13)
O2 0.0604(13) 0.0395(10) 0.0803(15) 0.0126(9) 0.0240(11) 0.0224(10)
O3 0.0666(14) 0.0700(14) 0.0563(13) -0.0036(11) 0.0273(11) 0.0171(11)
O4 0.0899(19) 0.132(2) 0.0839(19) 0.0306(18) 0.0437(16) 0.0570(18)
O5 0.191(4) 0.098(2) 0.0616(18) -0.042(2) -0.013(2) 0.0194(16)
S1 0.0431(4) 0.0460(4) 0.0649(5) 0.0112(3) 0.0174(3) 0.0311(3)
C15 0.0444(14) 0.0359(13) 0.0373(13) 0.0020(11) 0.0130(11) 0.0180(11)
C16 0.0447(14) 0.0406(14) 0.0440(15) 0.0077(11) 0.0192(12) 0.0189(12)
C17 0.0442(15) 0.0498(15) 0.0416(15) 0.0018(12) 0.0118(12) 0.0150(12)
C18 0.0403(15) 0.0529(16) 0.0591(18) 0.0062(12) 0.0140(13) 0.0249(14)
C19 0.0490(16) 0.0483(15) 0.0584(18) 0.0124(13) 0.0251(14) 0.0205(14)
C20 0.0583(17) 0.0423(14) 0.0434(15) 0.0048(12) 0.0208(13) 0.0153(12)
C21 0.0466(15) 0.0353(14) 0.0478(16) 0.0053(12) 0.0049(12) 0.0081(12)
C22 0.0418(14) 0.0371(13) 0.0495(15) 0.0060(11) 0.0019(12) 0.0152(12)
C23 0.0618(18) 0.0384(15) 0.0591(18) 0.0053(13) 0.0095(15) 0.0128(13)
C24 0.068(2) 0.0386(15) 0.071(2) -0.0025(14) 0.0025(17) 0.0222(15)
C25 0.0461(16) 0.0550(17) 0.069(2) 0.0004(13) 0.0009(14) 0.0326(16)
C26 0.0589(18) 0.0525(17) 0.076(2) 0.0148(14) 0.0243(16) 0.0271(16)
C27 0.0614(18) 0.0370(14) 0.071(2) 0.0116(13) 0.0217(16) 0.0219(14)
C28 0.072(2) 0.077(2) 0.099(3) -0.0049(19) 0.017(2) 0.046(2)
N3 0.0446(13) 0.0407(12) 0.0497(14) 0.0066(10) 0.0092(10) 0.0160(11)
N4 0.0483(14) 0.0625(16) 0.0407(13) 0.0112(12) 0.0136(11) 0.0155(12)
O6 0.0703(14) 0.0520(12) 0.0798(15) 0.0140(10) 0.0135(11) 0.0415(11)
O7 0.0799(15) 0.0911(16) 0.0404(11) 0.0088(13) 0.0109(10) 0.0296(11)
O8 0.0688(14) 0.0444(11) 0.0808(15) 0.0134(10) 0.0312(12) 0.0119(10)
O9 0.0462(12) 0.0970(18) 0.0665(15) -0.0018(12) 0.0232(11) 0.0081(13)
O10 0.0874(16) 0.0527(13) 0.0704(15) 0.0213(12) 0.0374(13) 0.0138(11)
S2 0.0561(4) 0.0505(4) 0.0443(4) 0.0073(3) 0.0089(3) 0.0258(3)

loop_
_atom_type_symbol
_atom_type_description
_atom_type_scat_dispersion_real
_atom_type_scat_dispersion_imag
_atom_type_scat_source
C C 0.0033 0.0016 'International Tables Vol C Tables 4.2.6.8 and 6.1.1.4'
H H 0.0000 0.0000 'International Tables Vol C Tables 4.2.6.8 and 6.1.1.4'
N N 0.0061 0.0033 'International Tables Vol C Tables 4.2.6.8 and 6.1.1.4'
O O 0.0106 0.0060 'International Tables Vol C Tables 4.2.6.8 and 6.1.1.4'
S S 0.1246 0.1234 'International Tables Vol C Tables 4.2.6.8 and 6.1.1.4'

loop_
_geom_angle_atom_site_label_1
_geom_angle_atom_site_label_2
_geom_angle_atom_site_label_3
_geom_angle
C6 C1 C2 118.7(2)
C6 C1 S1 117.4(2)
C2 C1 S1 123.8(2)
C3 C2 C1 120.9(3)
C3 C2 N2 116.8(3)
C1 C2 N2 122.3(3)
C2 C3 C4 119.1(3)
C2 C3 H3 120.4
C4 C3 H3 120.4
C5 C4 C3 120.6(3)
C5 C4 H4 119.7
C3 C4 H4 119.7
C4 C5 C6 119.9(3)
C4 C5 H5 120.0
C6 C5 H5 120.0
C1 C6 C5 120.6(3)
C1 C6 H6 119.7
C5 C6 H6 119.7
O3 C7 N1 120.4(2)
O3 C7 C8 123.6(3)
N1 C7 C8 116.0(2)
C13 C8 C9 118.8(3)
C13 C8 C7 123.2(2)
C9 C8 C7 118.0(2)
C10 C9 C8 119.9(3)
C10 C9 H9 120.0
C8 C9 H9 120.0
C11 C10 C9 121.8(3)
C11 C10 H10 119.1
C9 C10 H10 119.1
C12 C11 C10 117.8(3)
C12 C11 C14 121.0(3)
C10 C11 C14 121.2(3)
C11 C12 C13 121.3(3)
C11 C12 H12 119.3
C13 C12 H12 119.3
C8 C13 C12 120.4(3)
C8 C13 H13 119.8
C12 C13 H13 119.8
C11 C14 H14A 109.5
C11 C14 H14B 109.5
H14A C14 H14B 109.5
C11 C14 H14C 109.5
H14A C14 H14C 109.5
H14B C14 H14C 109.5
C7 N1 S1 123.28(19)
C7 N1 H1N 121(2)
S1 N1 H1N 115(2)
O4 N2 O5 124.6(3)
O4 N2 C2 118.1(3)
O5 N2 C2 117.2(3)
O1 S1 O2 119.62(13)
O1 S1 N1 109.89(13)
O2 S1 N1 104.51(12)
O1 S1 C1 106.60(13)
O2 S1 C1 109.45(13)
N1 S1 C1 106.06(12)
C20 C15 C16 118.1(2)
C20 C15 S2 118.89(19)
C16 C15 S2 122.58(19)
C17 C16 C15 122.1(2)
C17 C16 N4 116.7(2)
C15 C16 N4 121.2(2)
C16 C17 C18 118.6(2)
C16 C17 H17 120.7
C18 C17 H17 120.7
C19 C18 C17 120.8(3)
C19 C18 H18 119.6
C17 C18 H18 119.6
C18 C19 C20 120.1(3)
C18 C19 H19 120.0
C20 C19 H19 120.0
C15 C20 C19 120.4(2)
C15 C20 H20 119.8
C19 C20 H20 119.8
O8 C21 N3 119.8(3)
O8 C21 C22 123.9(2)
N3 C21 C22 116.3(2)
C27 C22 C23 118.3(3)
C27 C22 C21 123.5(2)
C23 C22 C21 118.1(3)
C24 C23 C22 120.2(3)
C24 C23 H23 119.9
C22 C23 H23 119.9
C23 C24 C25 122.0(3)
C23 C24 H24 119.0
C25 C24 H24 119.0
C26 C25 C24 117.3(3)
C26 C25 C28 120.9(3)
C24 C25 C28 121.8(3)
C25 C26 C27 121.8(3)
C25 C26 H26 119.1
C27 C26 H26 119.1
C26 C27 C22 120.5(3)
C26 C27 H27 119.7
C22 C27 H27 119.7
C25 C28 H28A 109.5
C25 C28 H28B 109.5
H28A C28 H28B 109.5
C25 C28 H28C 109.5
H28A C28 H28C 109.5
H28B C28 H28C 109.5
C21 N3 S2 123.47(19)
C21 N3 H3N 122(2)
S2 N3 H3N 113.1(19)
O10 N4 O9 124.0(2)
O10 N4 C16 118.3(2)
O9 N4 C16 117.5(2)
O7 S2 O6 119.71(14)
O7 S2 N3 110.46(13)
O6 S2 N3 104.21(12)
O7 S2 C15 107.13(13)
O6 S2 C15 107.80(12)
N3 S2 C15 106.88(11)

loop_
_geom_bond_atom_site_label_1
_geom_bond_atom_site_label_2
_geom_bond_distance
C1 C6 1.379(4)
C1 C2 1.385(4)
C1 S1 1.766(3)
C2 C3 1.380(4)
C2 N2 1.462(4)
C3 C4 1.380(5)
C3 H3 0.9300
C4 C5 1.366(5)
C4 H4 0.9300
C5 C6 1.379(4)
C5 H5 0.9300
C6 H6 0.9300
C7 O3 1.214(3)
C7 N1 1.395(3)
C7 C8 1.487(4)
C8 C13 1.380(4)
C8 C9 1.384(4)
C9 C10 1.381(4)
C9 H9 0.9300
C10 C11 1.378(4)
C10 H10 0.9300
C11 C12 1.374(4)
C11 C14 1.505(4)
C12 C13 1.386(4)
C12 H12 0.9300
C13 H13 0.9300
C14 H14A 0.9600
C14 H14B 0.9600
C14 H14C 0.9600
N1 S1 1.641(2)
N1 H1N 0.855(10)
N2 O4 1.196(4)
N2 O5 1.207(4)
O1 S1 1.419(2)
O2 S1 1.429(2)
C15 C20 1.381(3)
C15 C16 1.394(3)
C15 S2 1.771(3)
C16 C17 1.370(4)
C16 N4 1.474(3)
C17 C18 1.381(4)
C17 H17 0.9300
C18 C19 1.372(4)
C18 H18 0.9300
C19 C20 1.383(4)
C19 H19 0.9300
C20 H20 0.9300
C21 O8 1.210(3)
C21 N3 1.395(3)
C21 C22 1.486(4)
C22 C27 1.384(4)
C22 C23 1.389(4)
C23 C24 1.379(4)
C23 H23 0.9300
C24 C25 1.384(4)
C24 H24 0.9300
C25 C26 1.376(4)
C25 C28 1.503(4)
C26 C27 1.382(4)
C26 H26 0.9300
C27 H27 0.9300
C28 H28A 0.9600
C28 H28B 0.9600
C28 H28C 0.9600
N3 S2 1.642(2)
N3 H3N 0.853(10)
N4 O10 1.216(3)
N4 O9 1.216(3)
O6 S2 1.430(2)
O7 S2 1.420(2)

loop_
_geom_hbond_atom_site_label_D
_geom_hbond_atom_site_label_H
_geom_hbond_atom_site_label_A
_geom_hbond_distance_DH
_geom_hbond_distance_HA
_geom_hbond_distance_DA
_geom_hbond_angle_DHA
N3 H3N O2 0.853(10) 2.303(12) 3.141(3) 168(3)

loop_
_geom_torsion_atom_site_label_1
_geom_torsion_atom_site_label_2
_geom_torsion_atom_site_label_3
_geom_torsion_atom_site_label_4
_geom_torsion
C6 C1 C2 C3 0.4(4)
S1 C1 C2 C3 177.3(2)
C6 C1 C2 N2 179.0(3)
S1 C1 C2 N2 -4.1(4)
C1 C2 C3 C4 1.5(4)
N2 C2 C3 C4 -177.2(3)
C2 C3 C4 C5 -2.1(5)
C3 C4 C5 C6 0.9(5)
C2 C1 C6 C5 -1.6(4)
S1 C1 C6 C5 -178.7(2)
C4 C5 C6 C1 0.9(5)
O3 C7 C8 C13 164.3(3)
N1 C7 C8 C13 -17.4(4)
O3 C7 C8 C9 -15.1(4)
N1 C7 C8 C9 163.2(3)
C13 C8 C9 C10 0.1(4)
C7 C8 C9 C10 179.5(3)
C8 C9 C10 C11 -0.4(5)
C9 C10 C11 C12 0.7(5)
C9 C10 C11 C14 -178.8(3)
C10 C11 C12 C13 -0.8(4)
C14 C11 C12 C13 178.8(3)
C9 C8 C13 C12 -0.1(4)
C7 C8 C13 C12 -179.5(2)
C11 C12 C13 C8 0.5(4)
O3 C7 N1 S1 -3.1(4)
C8 C7 N1 S1 178.58(18)
C3 C2 N2 O4 114.8(3)
C1 C2 N2 O4 -63.9(4)
C3 C2 N2 O5 -62.0(4)
C1 C2 N2 O5 119.3(3)
C7 N1 S1 O1 -50.4(3)
C7 N1 S1 O2 -180.0(2)
C7 N1 S1 C1 64.4(2)
C6 C1 S1 O1 19.2(2)
C2 C1 S1 O1 -157.8(2)
C6 C1 S1 O2 149.9(2)
C2 C1 S1 O2 -27.1(3)
C6 C1 S1 N1 -97.9(2)
C2 C1 S1 N1 85.1(2)
C20 C15 C16 C17 1.0(4)
S2 C15 C16 C17 -171.2(2)
C20 C15 C16 N4 -176.5(2)
S2 C15 C16 N4 11.3(3)
C15 C16 C17 C18 -1.3(4)
N4 C16 C17 C18 176.3(2)
C16 C17 C18 C19 0.1(4)
C17 C18 C19 C20 1.3(4)
C16 C15 C20 C19 0.5(4)
S2 C15 C20 C19 173.0(2)
C18 C19 C20 C15 -1.7(4)
O8 C21 C22 C27 157.4(3)
N3 C21 C22 C27 -21.4(4)
O8 C21 C22 C23 -18.9(4)
N3 C21 C22 C23 162.3(2)
C27 C22 C23 C24 0.7(4)
C21 C22 C23 C24 177.1(3)
C22 C23 C24 C25 -1.0(5)
C23 C24 C25 C26 0.8(5)
C23 C24 C25 C28 -177.8(3)
C24 C25 C26 C27 -0.3(5)
C28 C25 C26 C27 178.3(3)
C25 C26 C27 C22 0.0(5)
C23 C22 C27 C26 -0.2(4)
C21 C22 C27 C26 -176.4(3)
O8 C21 N3 S2 -12.4(4)
C22 C21 N3 S2 166.47(19)
C17 C16 N4 O10 55.5(3)
C15 C16 N4 O10 -126.9(3)
C17 C16 N4 O9 -120.9(3)
C15 C16 N4 O9 56.8(3)
C21 N3 S2 O7 60.8(3)
C21 N3 S2 O6 -169.4(2)
C21 N3 S2 C15 -55.4(2)
C20 C15 S2 O7 -8.7(2)
C16 C15 S2 O7 163.4(2)
C20 C15 S2 O6 -138.8(2)
C16 C15 S2 O6 33.3(2)
C20 C15 S2 N3 109.7(2)
C16 C15 S2 N3 -78.2(2)
